data_7000593
loop_
_publ_author_name
'Garon, Christian N.'
'McIsaac, Daniel I.'
'Vogels, Christopher M.'
'Decken, Andreas'
'Williams, Ian D.'
'Kleeberg, Christian'
'Marder, Todd B.'
'Westcott, Stephen A.'

_publ_section_title
;
 Synthesis and structure of indenyl rhodium(I) complexes containing
 unsaturated phosphines: catalyst precursors for alkene hydroboration
;
_journal_issue 9
_journal_name_full 'Dalton Transactions'
_journal_page_first 1624
_journal_page_last 1631
_journal_paper_doi 10.1039/b812259h
_journal_year 2009
_chemical_formula_moiety 'C70 H54 P4 Rh2'
_chemical_formula_sum 'C70 H54 P4 Rh2'
_chemical_formula_weight 1224.83
_chemical_name_systematic
;bis(\m~2~-1,2-bis(Diphenylphosphino)ethyne)-
bis(\h^5^-indenyl)-di-rodium
;
_space_group_IT_number 2
_symmetry_cell_setting triclinic
_symmetry_space_group_name_Hall '-P 1'
_symmetry_space_group_name_H-M 'P -1'
_atom_sites_solution_hydrogens geom
_atom_sites_solution_primary direct
_atom_sites_solution_secondary difmap
_audit_creation_method SHELXL-97
_cell_angle_alpha 102.0975(5)
_cell_angle_beta 92.9700(6)
_cell_angle_gamma 106.4690(5)
_cell_formula_units_Z 2
_cell_length_a 11.6644(2)
_cell_length_b 13.4814(2)
_cell_length_c 19.1415(3)
_cell_measurement_reflns_used 9882
_cell_measurement_temperature 120(2)
_cell_measurement_theta_max 29.98
_cell_measurement_theta_min 2.19
_cell_volume 2802.52(8)
_computing_cell_refinement 'SAINT version 7.46A (Bruker, 2007)'
_computing_data_collection 'SMART version 5.049 (Bruker, 1998)'
_computing_data_reduction 'SAINT version 7.46A (Bruker, 2007)'
_computing_molecular_graphics 'SHELXTL version 6.14 (Bruker, 2003)'
_computing_publication_material 'SHELXTL version 6.14 (Bruker, 2003)'
_computing_structure_refinement 'SHELXTL version 6.14 (Bruker, 2003)'
_computing_structure_solution 'SHELXS-97 (Sheldrick, 1990)'
_diffrn_ambient_temperature 120(2)
_diffrn_detector_area_resol_mean 5.6
_diffrn_measured_fraction_theta_full 1.000
_diffrn_measured_fraction_theta_max 1.000
_diffrn_measurement_device_type 'Bruker SMART 6K CCD area detector'
_diffrn_measurement_method '\w scans'
_diffrn_radiation_monochromator graphite
_diffrn_radiation_source 'fine-focus sealed tube'
_diffrn_radiation_type MoK\a
_diffrn_radiation_wavelength 0.71073
_diffrn_reflns_av_R_equivalents 0.0337
_diffrn_reflns_av_sigmaI/netI 0.0340
_diffrn_reflns_limit_h_max 15
_diffrn_reflns_limit_h_min -15
_diffrn_reflns_limit_k_max 17
_diffrn_reflns_limit_k_min -17
_diffrn_reflns_limit_l_max 24
_diffrn_reflns_limit_l_min -24
_diffrn_reflns_number 43145
_diffrn_reflns_theta_full 27.50
_diffrn_reflns_theta_max 27.50
_diffrn_reflns_theta_min 1.10
_diffrn_standards_number 0
_exptl_absorpt_coefficient_mu 0.746
_exptl_absorpt_correction_T_max 0.9618
_exptl_absorpt_correction_T_min 0.8926
_exptl_absorpt_correction_type multi-scan
_exptl_absorpt_process_details 'SADABS 2006/1 (Bruker AXS)'
_exptl_crystal_colour red
_exptl_crystal_density_diffrn 1.451
_exptl_crystal_density_method 'not measured'
_exptl_crystal_description plate
_exptl_crystal_F_000 1248
_exptl_crystal_recrystallization_method 'Diffusion of hexane into a solution in benzene at rt.'
_exptl_crystal_size_max 0.15
_exptl_crystal_size_mid 0.12
_exptl_crystal_size_min 0.05
_refine_diff_density_max 1.261
_refine_diff_density_min -0.654
_refine_diff_density_rms 0.078
_refine_ls_extinction_method none
_refine_ls_goodness_of_fit_ref 1.021
_refine_ls_hydrogen_treatment constr
_refine_ls_matrix_type full
_refine_ls_number_parameters 685
_refine_ls_number_reflns 12873
_refine_ls_number_restraints 0
_refine_ls_restrained_S_all 1.021
_refine_ls_R_factor_all 0.0406
_refine_ls_R_factor_gt 0.0297
_refine_ls_shift/su_max 0.001
_refine_ls_shift/su_mean 0.000
_refine_ls_structure_factor_coef Fsqd
_refine_ls_weighting_details 'calc w=1/[\s^2^(Fo^2^)+(0.0349P)^2^+2.0246P] where P=(Fo^2^+2Fc^2^)/3'
_refine_ls_weighting_scheme calc
_refine_ls_wR_factor_gt 0.0698
_refine_ls_wR_factor_ref 0.0757
_reflns_number_gt 10611
_reflns_number_total 12873
_reflns_threshold_expression I>2\s(I)
_cod_data_source_file b812259h.txt
_cod_data_source_block 08srv426
_cod_database_code 7000593

loop_
_symmetry_equiv_pos_as_xyz
'x, y, z'
'-x, -y, -z'

loop_
_atom_site_label
_atom_site_type_symbol
_atom_site_fract_x
_atom_site_fract_y
_atom_site_fract_z
_atom_site_U_iso_or_equiv
_atom_site_adp_type
_atom_site_occupancy
_atom_site_symmetry_multiplicity
_atom_site_calc_flag
_atom_site_refinement_flags
_atom_site_disorder_assembly
_atom_site_disorder_group
Rh1 Rh 0.374958(15) 0.638171(13) 0.157536(9) 0.01510(5) Uani 1 1 d . . .
Rh1B Rh 0.043034(14) 0.243712(13) 0.300141(9) 0.01533(5) Uani 1 1 d . . .
P1 P 0.20032(5) 0.62729(4) 0.19822(3) 0.01511(11) Uani 1 1 d . . .
P1B P 0.22882(5) 0.33198(4) 0.35023(3) 0.01577(11) Uani 1 1 d . . .
P2 P 0.07792(5) 0.26468(4) 0.19191(3) 0.01507(11) Uani 1 1 d . . .
P2B P 0.46153(5) 0.61086(4) 0.25438(3) 0.01561(11) Uani 1 1 d . . .
C1 C 0.3313(2) 0.66025(19) 0.04935(12) 0.0231(5) Uani 1 1 d . . .
H1 H 0.2493 0.6542 0.0367 0.028 Uiso 1 1 calc R . .
C1B C -0.1500(2) 0.1510(2) 0.28004(13) 0.0247(5) Uani 1 1 d . . .
H1B H -0.1866 0.1395 0.2323 0.030 Uiso 1 1 calc R . .
C2 C 0.3822(2) 0.5751(2) 0.03978(12) 0.0249(5) Uani 1 1 d . . .
H2 H 0.3431 0.5039 0.0140 0.030 Uiso 1 1 calc R . .
C2B C -0.1361(2) 0.2422(2) 0.33670(13) 0.0248(5) Uani 1 1 d . . .
H2B H -0.1707 0.2977 0.3353 0.030 Uiso 1 1 calc R . .
C3 C 0.5009(2) 0.61445(19) 0.07515(12) 0.0234(5) Uani 1 1 d . . .
H3 H 0.5515 0.5727 0.0830 0.028 Uiso 1 1 calc R . .
C3A C 0.5324(2) 0.72899(19) 0.09731(12) 0.0208(5) Uani 1 1 d . . .
C3B C -0.0625(2) 0.2362(2) 0.39510(13) 0.0278(5) Uani 1 1 d . . .
H3B H -0.0300 0.2911 0.4373 0.033 Uiso 1 1 calc R . .
C3AB C -0.0444(2) 0.1320(2) 0.38012(13) 0.0258(5) Uani 1 1 d . . .
C4 C 0.6401(2) 0.8082(2) 0.12738(13) 0.0249(5) Uani 1 1 d . . .
H4 H 0.7113 0.7899 0.1370 0.030 Uiso 1 1 calc R . .
C4B C 0.0115(3) 0.0806(2) 0.42157(16) 0.0373(7) Uani 1 1 d . . .
H4B H 0.0471 0.1151 0.4695 0.045 Uiso 1 1 calc R . .
C5 C 0.6416(2) 0.9134(2) 0.14287(14) 0.0299(6) Uani 1 1 d . . .
H5 H 0.7150 0.9678 0.1619 0.036 Uiso 1 1 calc R . .
C5B C 0.0138(3) -0.0205(3) 0.39147(18) 0.0423(7) Uani 1 1 d . . .
H5B H 0.0495 -0.0566 0.4196 0.051 Uiso 1 1 calc R . .
C6 C 0.5365(2) 0.9411(2) 0.13092(15) 0.0320(6) Uani 1 1 d . . .
H6 H 0.5396 1.0139 0.1434 0.038 Uiso 1 1 calc R . .
C6B C -0.0350(3) -0.0715(2) 0.32043(19) 0.0421(7) Uani 1 1 d . . .
H6B H -0.0296 -0.1406 0.3009 0.050 Uiso 1 1 calc R . .
C7 C 0.4290(2) 0.8655(2) 0.10162(13) 0.0265(5) Uani 1 1 d . . .
H7 H 0.3579 0.8853 0.0949 0.032 Uiso 1 1 calc R . .
C7A C 0.4262(2) 0.75836(19) 0.08184(12) 0.0212(5) Uani 1 1 d . . .
C7B C -0.0908(2) -0.0235(2) 0.27796(16) 0.0326(6) Uani 1 1 d . . .
H7B H -0.1230 -0.0587 0.2296 0.039 Uiso 1 1 calc R . .
C7AB C -0.0988(2) 0.0788(2) 0.30784(14) 0.0251(5) Uani 1 1 d . . .
C8 C 0.0968(2) 0.67247(18) 0.14658(12) 0.0188(4) Uani 1 1 d . . .
C8B C 0.23872(19) 0.39774(18) 0.44482(12) 0.0191(4) Uani 1 1 d . . .
C9 C 0.1061(2) 0.7802(2) 0.16108(14) 0.0281(5) Uani 1 1 d . . .
H9 H 0.1608 0.8284 0.2002 0.034 Uiso 1 1 calc R . .
C9B C 0.2494(2) 0.3448(2) 0.49821(13) 0.0301(6) Uani 1 1 d . . .
H9B H 0.2601 0.2763 0.4859 0.036 Uiso 1 1 calc R . .
C10 C 0.0355(3) 0.8176(2) 0.11848(16) 0.0390(7) Uani 1 1 d . . .
H10 H 0.0423 0.8912 0.1289 0.047 Uiso 1 1 calc R . .
C10B C 0.2445(3) 0.3910(2) 0.56984(14) 0.0365(6) Uani 1 1 d . . .
H10B H 0.2521 0.3538 0.6060 0.044 Uiso 1 1 calc R . .
C11 C -0.0443(3) 0.7487(2) 0.06130(15) 0.0358(6) Uani 1 1 d . . .
H11 H -0.0918 0.7749 0.0322 0.043 Uiso 1 1 calc R . .
C11B C 0.2290(3) 0.4895(2) 0.58817(14) 0.0386(7) Uani 1 1 d . . .
H11B H 0.2255 0.5210 0.6370 0.046 Uiso 1 1 calc R . .
C12 C -0.0546(2) 0.6415(2) 0.04668(14) 0.0323(6) Uani 1 1 d . . .
H12 H -0.1096 0.5938 0.0075 0.039 Uiso 1 1 calc R . .
C12B C 0.2184(3) 0.5433(3) 0.53492(16) 0.0458(8) Uani 1 1 d . . .
H12B H 0.2078 0.6119 0.5475 0.055 Uiso 1 1 calc R . .
C13 C 0.0153(2) 0.6030(2) 0.08921(13) 0.0253(5) Uani 1 1 d . . .
H13 H 0.0074 0.5291 0.0790 0.030 Uiso 1 1 calc R . .
C13B C 0.2231(3) 0.4976(2) 0.46357(14) 0.0344(6) Uani 1 1 d . . .
H13B H 0.2156 0.5348 0.4274 0.041 Uiso 1 1 calc R . .
C14 C 0.18679(19) 0.68594(17) 0.29148(12) 0.0177(4) Uani 1 1 d . . .
C14B C 0.3342(2) 0.25349(18) 0.34869(12) 0.0200(4) Uani 1 1 d . . .
C15 C 0.0962(2) 0.6393(2) 0.32962(13) 0.0235(5) Uani 1 1 d . . .
H15 H 0.0372 0.5739 0.3072 0.028 Uiso 1 1 calc R . .
C15B C 0.4587(2) 0.2986(2) 0.35546(16) 0.0315(6) Uani 1 1 d . . .
H15B H 0.4928 0.3737 0.3651 0.038 Uiso 1 1 calc R . .
C16 C 0.0922(2) 0.6886(2) 0.40052(14) 0.0297(6) Uani 1 1 d . . .
H16 H 0.0301 0.6569 0.4264 0.036 Uiso 1 1 calc R . .
C16B C 0.5328(3) 0.2334(3) 0.34800(18) 0.0426(7) Uani 1 1 d . . .
H16B H 0.6175 0.2643 0.3516 0.051 Uiso 1 1 calc R . .
C17 C 0.1781(2) 0.7835(2) 0.43359(13) 0.0295(5) Uani 1 1 d . . .
H17 H 0.1753 0.8167 0.4821 0.035 Uiso 1 1 calc R . .
C17B C 0.4850(3) 0.1245(3) 0.33543(17) 0.0421(7) Uani 1 1 d . . .
H17B H 0.5363 0.0805 0.3301 0.051 Uiso 1 1 calc R . .
C18 C 0.2682(2) 0.83003(19) 0.39597(13) 0.0266(5) Uani 1 1 d . . .
H18 H 0.3273 0.8953 0.4187 0.032 Uiso 1 1 calc R . .
C18B C 0.3619(3) 0.0798(2) 0.33064(15) 0.0352(6) Uani 1 1 d . . .
H18B H 0.3285 0.0049 0.3230 0.042 Uiso 1 1 calc R . .
C19 C 0.2726(2) 0.78171(18) 0.32502(13) 0.0215(5) Uani 1 1 d . . .
H19 H 0.3344 0.8142 0.2993 0.026 Uiso 1 1 calc R . .
C19B C 0.2867(2) 0.14383(19) 0.33699(13) 0.0249(5) Uani 1 1 d . . .
H19B H 0.2021 0.1124 0.3333 0.030 Uiso 1 1 calc R . .
C20 C 0.12135(19) 0.49125(18) 0.18948(12) 0.0181(4) Uani 1 1 d . . .
C20B C 0.31499(19) 0.43950(17) 0.31693(12) 0.0174(4) Uani 1 1 d . . .
C21 C 0.09288(19) 0.39690(17) 0.18566(11) 0.0178(4) Uani 1 1 d . . .
C21B C 0.37464(19) 0.51150(18) 0.29406(12) 0.0184(4) Uani 1 1 d . . .
C22 C 0.21022(19) 0.24358(17) 0.15131(11) 0.0173(4) Uani 1 1 d . . .
C22B C 0.5221(2) 0.72257(18) 0.33268(12) 0.0195(4) Uani 1 1 d . . .
C23 C 0.2495(2) 0.16090(19) 0.16557(13) 0.0228(5) Uani 1 1 d . . .
H23 H 0.2090 0.1189 0.1962 0.027 Uiso 1 1 calc R . .
C23B C 0.5811(2) 0.82144(19) 0.31959(14) 0.0252(5) Uani 1 1 d . . .
H23B H 0.5845 0.8293 0.2715 0.030 Uiso 1 1 calc R . .
C24 C 0.3484(2) 0.1396(2) 0.13503(14) 0.0305(6) Uani 1 1 d . . .
H24 H 0.3757 0.0836 0.1453 0.037 Uiso 1 1 calc R . .
C24B C 0.6346(3) 0.9082(2) 0.37640(16) 0.0349(6) Uani 1 1 d . . .
H24B H 0.6780 0.9745 0.3673 0.042 Uiso 1 1 calc R . .
C25 C 0.4066(2) 0.1997(2) 0.08994(15) 0.0337(6) Uani 1 1 d . . .
H25 H 0.4730 0.1842 0.0684 0.040 Uiso 1 1 calc R . .
C25B C 0.6246(3) 0.8975(2) 0.44640(16) 0.0395(7) Uani 1 1 d . . .
H25B H 0.6609 0.9570 0.4853 0.047 Uiso 1 1 calc R . .
C26 C 0.3683(2) 0.2826(2) 0.07606(14) 0.0321(6) Uani 1 1 d . . .
H26 H 0.4090 0.3241 0.0453 0.038 Uiso 1 1 calc R . .
C26B C 0.5623(3) 0.8011(2) 0.46031(14) 0.0355(6) Uani 1 1 d . . .
H26B H 0.5533 0.7949 0.5084 0.043 Uiso 1 1 calc R . .
C27 C 0.2708(2) 0.3054(2) 0.10681(12) 0.0243(5) Uani 1 1 d . . .
H27 H 0.2454 0.3629 0.0976 0.029 Uiso 1 1 calc R . .
C27B C 0.5130(2) 0.7135(2) 0.40319(13) 0.0265(5) Uani 1 1 d . . .
H27B H 0.4725 0.6467 0.4125 0.032 Uiso 1 1 calc R . .
C28 C -0.04541(19) 0.18878(17) 0.12064(11) 0.0175(4) Uani 1 1 d . . .
C28B C 0.5925(2) 0.56257(18) 0.23832(11) 0.0183(4) Uani 1 1 d . . .
C29 C -0.0526(2) 0.08601(18) 0.08453(12) 0.0221(5) Uani 1 1 d . . .
H29 H 0.0116 0.0579 0.0927 0.027 Uiso 1 1 calc R . .
C29B C 0.5792(2) 0.45429(19) 0.21920(13) 0.0237(5) Uani 1 1 d . . .
H29B H 0.5029 0.4041 0.2182 0.028 Uiso 1 1 calc R . .
C30 C -0.1535(2) 0.02418(19) 0.03645(13) 0.0269(5) Uani 1 1 d . . .
H30 H -0.1574 -0.0458 0.0116 0.032 Uiso 1 1 calc R . .
C30B C 0.6775(2) 0.4193(2) 0.20161(15) 0.0320(6) Uani 1 1 d . . .
H30B H 0.6680 0.3452 0.1887 0.038 Uiso 1 1 calc R . .
C31 C -0.2483(2) 0.0638(2) 0.02451(13) 0.0267(5) Uani 1 1 d . . .
H31 H -0.3181 0.0207 -0.0073 0.032 Uiso 1 1 calc R . .
C31B C 0.7895(2) 0.4920(2) 0.20270(15) 0.0336(6) Uani 1 1 d . . .
H31B H 0.8565 0.4678 0.1907 0.040 Uiso 1 1 calc R . .
C32 C -0.2399(2) 0.1679(2) 0.05981(13) 0.0264(5) Uani 1 1 d . . .
H32 H -0.3034 0.1965 0.0510 0.032 Uiso 1 1 calc R . .
C32B C 0.8027(2) 0.5995(2) 0.22136(14) 0.0290(5) Uani 1 1 d . . .
H32B H 0.8789 0.6494 0.2217 0.035 Uiso 1 1 calc R . .
C33 C -0.1397(2) 0.22930(19) 0.10752(13) 0.0240(5) Uani 1 1 d . . .
H33 H -0.1351 0.2998 0.1316 0.029 Uiso 1 1 calc R . .
C33B C 0.7055(2) 0.63529(19) 0.23966(13) 0.0234(5) Uani 1 1 d . . .
H33B H 0.7158 0.7095 0.2532 0.028 Uiso 1 1 calc R . .

loop_
_atom_site_aniso_label
_atom_site_aniso_U_11
_atom_site_aniso_U_22
_atom_site_aniso_U_33
_atom_site_aniso_U_23
_atom_site_aniso_U_13
_atom_site_aniso_U_12
Rh1 0.01641(9) 0.01698(9) 0.01361(8) 0.00477(6) 0.00356(6) 0.00650(7)
Rh1B 0.01388(8) 0.01760(9) 0.01413(8) 0.00329(6) 0.00234(6) 0.00434(6)
P1 0.0161(3) 0.0157(3) 0.0152(3) 0.0048(2) 0.0027(2) 0.0063(2)
P1B 0.0154(3) 0.0173(3) 0.0152(3) 0.0050(2) 0.0015(2) 0.0050(2)
P2 0.0155(3) 0.0150(3) 0.0148(3) 0.0034(2) 0.0012(2) 0.0051(2)
P2B 0.0154(3) 0.0171(3) 0.0157(3) 0.0058(2) 0.0028(2) 0.0055(2)
C1 0.0243(12) 0.0292(13) 0.0144(10) 0.0082(9) 0.0020(9) 0.0040(10)
C1B 0.0135(10) 0.0315(13) 0.0264(12) 0.0065(10) 0.0030(9) 0.0027(9)
C2 0.0297(13) 0.0243(12) 0.0177(11) 0.0025(9) 0.0077(9) 0.0040(10)
C2B 0.0159(11) 0.0322(13) 0.0272(12) 0.0059(10) 0.0104(9) 0.0079(10)
C3 0.0283(12) 0.0257(12) 0.0201(11) 0.0069(9) 0.0117(9) 0.0115(10)
C3A 0.0218(11) 0.0266(12) 0.0163(11) 0.0085(9) 0.0079(9) 0.0075(9)
C3B 0.0235(12) 0.0354(14) 0.0207(12) 0.0029(10) 0.0092(10) 0.0043(10)
C3AB 0.0202(11) 0.0335(13) 0.0233(12) 0.0129(10) 0.0086(9) 0.0022(10)
C4 0.0209(11) 0.0311(13) 0.0248(12) 0.0123(10) 0.0050(9) 0.0067(10)
C4B 0.0324(14) 0.0525(18) 0.0323(14) 0.0258(13) 0.0100(11) 0.0085(13)
C5 0.0281(13) 0.0265(13) 0.0302(13) 0.0105(11) -0.0001(10) -0.0018(10)
C5B 0.0361(15) 0.0473(18) 0.0561(19) 0.0372(16) 0.0125(14) 0.0130(14)
C6 0.0377(15) 0.0206(12) 0.0379(15) 0.0110(11) 0.0009(12) 0.0066(11)
C6B 0.0392(16) 0.0270(14) 0.064(2) 0.0192(14) 0.0129(15) 0.0095(12)
C7 0.0280(13) 0.0272(13) 0.0285(13) 0.0128(10) 0.0027(10) 0.0105(10)
C7A 0.0221(11) 0.0259(12) 0.0177(11) 0.0103(9) 0.0031(9) 0.0067(9)
C7B 0.0261(13) 0.0263(13) 0.0418(16) 0.0072(12) 0.0049(11) 0.0029(11)
C7AB 0.0179(11) 0.0272(12) 0.0290(13) 0.0105(10) 0.0055(9) 0.0017(9)
C8 0.0190(11) 0.0238(11) 0.0183(11) 0.0094(9) 0.0052(8) 0.0102(9)
C8B 0.0151(10) 0.0228(11) 0.0172(10) 0.0038(9) -0.0004(8) 0.0034(9)
C9 0.0345(14) 0.0252(13) 0.0287(13) 0.0093(10) -0.0015(11) 0.0142(11)
C9B 0.0366(14) 0.0369(14) 0.0223(12) 0.0104(11) 0.0045(11) 0.0171(12)
C10 0.0499(18) 0.0321(15) 0.0438(17) 0.0163(13) 0.0010(14) 0.0215(13)
C10B 0.0412(16) 0.0514(18) 0.0210(13) 0.0126(12) 0.0029(11) 0.0173(14)
C11 0.0389(15) 0.0497(17) 0.0323(14) 0.0204(13) 0.0010(12) 0.0271(14)
C11B 0.0458(17) 0.0477(17) 0.0181(12) -0.0020(12) 0.0031(11) 0.0145(14)
C12 0.0288(13) 0.0455(16) 0.0255(13) 0.0091(12) -0.0024(10) 0.0159(12)
C12B 0.069(2) 0.0403(17) 0.0294(15) -0.0020(13) 0.0065(14) 0.0268(16)
C13 0.0267(12) 0.0262(12) 0.0246(12) 0.0054(10) -0.0013(10) 0.0116(10)
C13B 0.0519(17) 0.0322(14) 0.0233(13) 0.0049(11) 0.0047(12) 0.0202(13)
C14 0.0184(10) 0.0201(11) 0.0175(10) 0.0055(9) 0.0027(8) 0.0094(9)
C14B 0.0219(11) 0.0233(11) 0.0193(11) 0.0086(9) 0.0035(9) 0.0113(9)
C15 0.0196(11) 0.0274(12) 0.0223(12) 0.0051(10) 0.0038(9) 0.0055(9)
C15B 0.0213(12) 0.0314(14) 0.0473(16) 0.0178(12) 0.0054(11) 0.0101(11)
C16 0.0299(13) 0.0364(14) 0.0250(13) 0.0098(11) 0.0108(10) 0.0100(11)
C16B 0.0228(13) 0.0524(19) 0.063(2) 0.0258(16) 0.0096(13) 0.0184(13)
C17 0.0388(14) 0.0342(14) 0.0190(12) 0.0043(10) 0.0073(10) 0.0171(12)
C17B 0.0438(17) 0.0484(18) 0.0512(18) 0.0178(15) 0.0099(14) 0.0353(15)
C18 0.0321(13) 0.0206(12) 0.0237(12) -0.0018(10) 0.0034(10) 0.0078(10)
C18B 0.0499(17) 0.0275(14) 0.0349(15) 0.0103(11) 0.0057(13) 0.0197(13)
C19 0.0227(11) 0.0196(11) 0.0234(12) 0.0052(9) 0.0067(9) 0.0075(9)
C19B 0.0282(12) 0.0246(12) 0.0230(12) 0.0080(10) 0.0030(10) 0.0080(10)
C20 0.0159(10) 0.0214(11) 0.0174(10) 0.0039(9) 0.0010(8) 0.0070(9)
C20B 0.0147(10) 0.0208(11) 0.0174(10) 0.0039(9) 0.0006(8) 0.0072(9)
C21 0.0172(10) 0.0199(11) 0.0159(10) 0.0044(8) -0.0012(8) 0.0053(9)
C21B 0.0172(10) 0.0232(11) 0.0174(10) 0.0052(9) 0.0016(8) 0.0099(9)
C22 0.0177(10) 0.0196(11) 0.0129(10) 0.0009(8) 0.0016(8) 0.0052(9)
C22B 0.0198(11) 0.0201(11) 0.0191(11) 0.0021(9) 0.0020(9) 0.0086(9)
C23 0.0227(11) 0.0257(12) 0.0209(11) 0.0035(9) 0.0019(9) 0.0100(10)
C23B 0.0255(12) 0.0247(12) 0.0258(12) 0.0049(10) 0.0048(10) 0.0086(10)
C24 0.0297(13) 0.0323(14) 0.0299(13) -0.0031(11) -0.0001(11) 0.0182(11)
C24B 0.0358(15) 0.0223(13) 0.0423(16) 0.0018(11) 0.0035(12) 0.0065(11)
C25 0.0203(12) 0.0401(15) 0.0329(14) -0.0081(12) 0.0061(10) 0.0082(11)
C25B 0.0462(17) 0.0317(15) 0.0331(15) -0.0082(12) -0.0046(13) 0.0129(13)
C26 0.0275(13) 0.0383(15) 0.0251(13) 0.0033(11) 0.0109(10) 0.0032(11)
C26B 0.0463(16) 0.0391(16) 0.0210(13) -0.0001(11) -0.0002(11) 0.0186(13)
C27 0.0254(12) 0.0275(12) 0.0198(11) 0.0065(10) 0.0038(9) 0.0066(10)
C27B 0.0316(13) 0.0280(13) 0.0225(12) 0.0064(10) 0.0024(10) 0.0131(11)
C28 0.0179(10) 0.0182(11) 0.0151(10) 0.0048(8) 0.0014(8) 0.0027(8)
C28B 0.0181(10) 0.0239(11) 0.0149(10) 0.0049(9) 0.0024(8) 0.0092(9)
C29 0.0224(11) 0.0204(11) 0.0229(12) 0.0043(9) -0.0001(9) 0.0067(9)
C29B 0.0211(11) 0.0220(12) 0.0253(12) 0.0004(9) 0.0014(9) 0.0062(9)
C30 0.0312(13) 0.0191(12) 0.0263(13) 0.0015(10) -0.0007(10) 0.0047(10)
C30B 0.0275(13) 0.0268(13) 0.0399(15) -0.0014(11) 0.0049(11) 0.0119(11)
C31 0.0287(13) 0.0279(13) 0.0214(12) 0.0064(10) -0.0030(10) 0.0059(10)
C31B 0.0217(12) 0.0374(15) 0.0415(16) -0.0014(12) 0.0052(11) 0.0159(11)
C32 0.0225(12) 0.0286(13) 0.0282(13) 0.0072(10) -0.0032(10) 0.0085(10)
C32B 0.0195(12) 0.0309(13) 0.0356(14) 0.0046(11) 0.0070(10) 0.0077(10)
C33 0.0240(12) 0.0220(12) 0.0252(12) 0.0015(9) -0.0020(9) 0.0095(10)
C33B 0.0214(11) 0.0217(12) 0.0284(12) 0.0067(10) 0.0046(9) 0.0075(9)

loop_
_atom_type_symbol
_atom_type_description
_atom_type_scat_dispersion_real
_atom_type_scat_dispersion_imag
_atom_type_scat_source
C C 0.0033 0.0016 'International Tables Vol C Tables 4.2.6.8 and 6.1.1.4'
H H 0.0000 0.0000 'International Tables Vol C Tables 4.2.6.8 and 6.1.1.4'
P P 0.1023 0.0942 'International Tables Vol C Tables 4.2.6.8 and 6.1.1.4'
Rh Rh -1.1178 0.9187 'International Tables Vol C Tables 4.2.6.8 and 6.1.1.4'

loop_
_geom_angle_atom_site_label_1
_geom_angle_atom_site_label_2
_geom_angle_atom_site_label_3
_geom_angle
_geom_angle_site_symmetry_1
_geom_angle_site_symmetry_3
_geom_angle_publ_flag
P1 Rh1 C1 99.23(7) . . ?
P1 Rh1 P2B 95.41(2) . . ?
C1 Rh1 P2B 165.13(7) . . ?
P1 Rh1 C3 156.45(7) . . ?
C1 Rh1 C3 62.00(9) . . ?
P2B Rh1 C3 103.18(7) . . ?
P1 Rh1 C2 119.87(7) . . ?
C1 Rh1 C2 37.11(9) . . ?
P2B Rh1 C2 130.91(7) . . ?
C3 Rh1 C2 36.60(9) . . ?
P1 Rh1 C7A 113.94(6) . . ?
C1 Rh1 C7A 36.87(8) . . ?
P2B Rh1 C7A 136.55(6) . . ?
C3 Rh1 C7A 60.46(8) . . ?
C2 Rh1 C7A 60.47(8) . . ?
P1 Rh1 C3A 148.12(6) . . ?
C1 Rh1 C3A 60.44(8) . . ?
P2B Rh1 C3A 107.28(6) . . ?
C3 Rh1 C3A 36.10(8) . . ?
C2 Rh1 C3A 59.73(8) . . ?
C7A Rh1 C3A 35.13(8) . . ?
P2 Rh1B P1B 94.82(2) . . ?
P2 Rh1B C1B 100.71(7) . . ?
P1B Rh1B C1B 164.46(7) . . ?
P2 Rh1B C2B 119.70(7) . . ?
P1B Rh1B C2B 132.14(7) . . ?
C1B Rh1B C2B 37.31(9) . . ?
P2 Rh1B C3B 155.97(7) . . ?
P1B Rh1B C3B 103.30(7) . . ?
C1B Rh1B C3B 61.79(9) . . ?
C2B Rh1B C3B 36.48(9) . . ?
P2 Rh1B C7AB 116.76(6) . . ?
P1B Rh1B C7AB 134.04(6) . . ?
C1B Rh1B C7AB 36.31(9) . . ?
C2B Rh1B C7AB 60.03(9) . . ?
C3B Rh1B C7AB 59.80(9) . . ?
P2 Rh1B C3AB 150.63(6) . . ?
P1B Rh1B C3AB 105.85(6) . . ?
C1B Rh1B C3AB 59.79(9) . . ?
C2B Rh1B C3AB 59.36(9) . . ?
C3B Rh1B C3AB 35.82(9) . . ?
C7AB Rh1B C3AB 34.59(8) . . ?
C20 P1 C14 102.14(10) . . ?
C20 P1 C8 102.91(10) . . ?
C14 P1 C8 103.03(10) . . ?
C20 P1 Rh1 108.46(7) . . ?
C14 P1 Rh1 122.65(7) . . ?
C8 P1 Rh1 115.29(7) . . ?
C20B P1B C8B 100.24(10) . . ?
C20B P1B C14B 100.16(10) . . ?
C8B P1B C14B 104.42(10) . . ?
C20B P1B Rh1B 119.89(7) . . ?
C8B P1B Rh1B 113.71(7) . . ?
C14B P1B Rh1B 116.00(8) . . ?
C21 P2 C22 100.86(10) . . ?
C21 P2 C28 101.50(10) . . ?
C22 P2 C28 102.65(10) . . ?
C21 P2 Rh1B 111.22(7) . . ?
C22 P2 Rh1B 122.79(7) . . ?
C28 P2 Rh1B 114.98(7) . . ?
C21B P2B C22B 101.78(10) . . ?
C21B P2B C28B 100.18(10) . . ?
C22B P2B C28B 101.81(10) . . ?
C21B P2B Rh1 117.23(7) . . ?
C22B P2B Rh1 119.00(8) . . ?
C28B P2B Rh1 114.03(7) . . ?
C2 C1 C7A 108.2(2) . . ?
C2 C1 Rh1 73.13(13) . . ?
C7A C1 Rh1 77.58(13) . . ?
C2 C1 H1 125.9 . . ?
C7A C1 H1 125.9 . . ?
Rh1 C1 H1 115.5 . . ?
C2B C1B C7AB 108.1(2) . . ?
C2B C1B Rh1B 72.15(13) . . ?
C7AB C1B Rh1B 79.06(13) . . ?
C2B C1B H1B 126.0 . . ?
C7AB C1B H1B 126.0 . . ?
Rh1B C1B H1B 115.0 . . ?
C3 C2 C1 108.2(2) . . ?
C3 C2 Rh1 71.49(13) . . ?
C1 C2 Rh1 69.76(13) . . ?
C3 C2 H2 125.9 . . ?
C1 C2 H2 125.9 . . ?
Rh1 C2 H2 124.5 . . ?
C3B C2B C1B 108.4(2) . . ?
C3B C2B Rh1B 72.44(13) . . ?
C1B C2B Rh1B 70.54(13) . . ?
C3B C2B H2B 125.8 . . ?
C1B C2B H2B 125.8 . . ?
Rh1B C2B H2B 122.9 . . ?
C2 C3 C3A 108.4(2) . . ?
C2 C3 Rh1 71.91(13) . . ?
C3A C3 Rh1 77.58(13) . . ?
C2 C3 H3 125.8 . . ?
C3A C3 H3 125.8 . . ?
Rh1 C3 H3 116.7 . . ?
C4 C3A C7A 119.7(2) . . ?
C4 C3A C3 132.8(2) . . ?
C7A C3A C3 107.5(2) . . ?
C4 C3A Rh1 128.59(16) . . ?
C7A C3A Rh1 71.41(12) . . ?
C3 C3A Rh1 66.32(12) . . ?
C2B C3B C3AB 108.5(2) . . ?
C2B C3B Rh1B 71.08(13) . . ?
C3AB C3B Rh1B 78.86(13) . . ?
C2B C3B H3B 125.8 . . ?
C3AB C3B H3B 125.8 . . ?
Rh1B C3B H3B 116.3 . . ?
C4B C3AB C7AB 120.2(3) . . ?
C4B C3AB C3B 132.6(3) . . ?
C7AB C3AB C3B 107.2(2) . . ?
C4B C3AB Rh1B 128.71(17) . . ?
C7AB C3AB Rh1B 71.69(13) . . ?
C3B C3AB Rh1B 65.32(13) . . ?
C5 C4 C3A 119.1(2) . . ?
C5 C4 H4 120.5 . . ?
C3A C4 H4 120.5 . . ?
C5B C4B C3AB 118.7(3) . . ?
C5B C4B H4B 120.7 . . ?
C3AB C4B H4B 120.7 . . ?
C4 C5 C6 121.0(2) . . ?
C4 C5 H5 119.5 . . ?
C6 C5 H5 119.5 . . ?
C4B C5B C6B 121.6(3) . . ?
C4B C5B H5B 119.2 . . ?
C6B C5B H5B 119.2 . . ?
C7 C6 C5 121.6(2) . . ?
C7 C6 H6 119.2 . . ?
C5 C6 H6 119.2 . . ?
C7B C6B C5B 121.4(3) . . ?
C7B C6B H6B 119.3 . . ?
C5B C6B H6B 119.3 . . ?
C6 C7 C7A 118.6(2) . . ?
C6 C7 H7 120.7 . . ?
C7A C7 H7 120.7 . . ?
C7 C7A C3A 119.9(2) . . ?
C7 C7A C1 133.2(2) . . ?
C3A C7A C1 106.8(2) . . ?
C7 C7A Rh1 123.83(16) . . ?
C3A C7A Rh1 73.46(13) . . ?
C1 C7A Rh1 65.55(12) . . ?
C6B C7B C7AB 118.6(3) . . ?
C6B C7B H7B 120.7 . . ?
C7AB C7B H7B 120.7 . . ?
C7B C7AB C3AB 119.4(2) . . ?
C7B C7AB C1B 133.5(2) . . ?
C3AB C7AB C1B 107.1(2) . . ?
C7B C7AB Rh1B 125.45(17) . . ?
C3AB C7AB Rh1B 73.72(13) . . ?
C1B C7AB Rh1B 64.63(12) . . ?
C9 C8 C13 119.0(2) . . ?
C9 C8 P1 119.28(18) . . ?
C13 C8 P1 121.54(17) . . ?
C9B C8B C13B 119.0(2) . . ?
C9B C8B P1B 120.71(19) . . ?
C13B C8B P1B 119.98(18) . . ?
C10 C9 C8 120.3(2) . . ?
C10 C9 H9 119.9 . . ?
C8 C9 H9 119.9 . . ?
C8B C9B C10B 120.7(3) . . ?
C8B C9B H9B 119.6 . . ?
C10B C9B H9B 119.6 . . ?
C11 C10 C9 120.6(3) . . ?
C11 C10 H10 119.7 . . ?
C9 C10 H10 119.7 . . ?
C11B C10B C9B 120.2(3) . . ?
C11B C10B H10B 119.9 . . ?
C9B C10B H10B 119.9 . . ?
C10 C11 C12 119.5(2) . . ?
C10 C11 H11 120.2 . . ?
C12 C11 H11 120.2 . . ?
C10B C11B C12B 119.5(3) . . ?
C10B C11B H11B 120.2 . . ?
C12B C11B H11B 120.2 . . ?
C11 C12 C13 120.4(2) . . ?
C11 C12 H12 119.8 . . ?
C13 C12 H12 119.8 . . ?
C13B C12B C11B 120.4(3) . . ?
C13B C12B H12B 119.8 . . ?
C11B C12B H12B 119.8 . . ?
C8 C13 C12 120.2(2) . . ?
C8 C13 H13 119.9 . . ?
C12 C13 H13 119.9 . . ?
C8B C13B C12B 120.2(3) . . ?
C8B C13B H13B 119.9 . . ?
C12B C13B H13B 119.9 . . ?
C19 C14 C15 119.4(2) . . ?
C19 C14 P1 117.27(17) . . ?
C15 C14 P1 123.32(17) . . ?
C19B C14B C15B 119.0(2) . . ?
C19B C14B P1B 117.97(18) . . ?
C15B C14B P1B 122.92(18) . . ?
C16 C15 C14 119.9(2) . . ?
C16 C15 H15 120.0 . . ?
C14 C15 H15 120.0 . . ?
C16B C15B C14B 119.8(3) . . ?
C16B C15B H15B 120.1 . . ?
C14B C15B H15B 120.1 . . ?
C17 C16 C15 120.3(2) . . ?
C17 C16 H16 119.8 . . ?
C15 C16 H16 119.8 . . ?
C17B C16B C15B 120.9(3) . . ?
C17B C16B H16B 119.6 . . ?
C15B C16B H16B 119.6 . . ?
C16 C17 C18 119.9(2) . . ?
C16 C17 H17 120.0 . . ?
C18 C17 H17 120.0 . . ?
C16B C17B C18B 119.5(3) . . ?
C16B C17B H17B 120.3 . . ?
C18B C17B H17B 120.3 . . ?
C17 C18 C19 120.2(2) . . ?
C17 C18 H18 119.9 . . ?
C19 C18 H18 119.9 . . ?
C17B C18B C19B 120.3(3) . . ?
C17B C18B H18B 119.9 . . ?
C19B C18B H18B 119.9 . . ?
C18 C19 C14 120.2(2) . . ?
C18 C19 H19 119.9 . . ?
C14 C19 H19 119.9 . . ?
C18B C19B C14B 120.5(2) . . ?
C18B C19B H19B 119.7 . . ?
C14B C19B H19B 119.7 . . ?
C21 C20 P1 165.5(2) . . ?
C21B C20B P1B 179.0(2) . . ?
C20 C21 P2 168.5(2) . . ?
C20B C21B P2B 175.9(2) . . ?
C23 C22 C27 119.6(2) . . ?
C23 C22 P2 117.36(17) . . ?
C27 C22 P2 123.00(18) . . ?
C27B C22B C23B 119.1(2) . . ?
C27B C22B P2B 123.58(18) . . ?
C23B C22B P2B 117.30(17) . . ?
C22 C23 C24 120.0(2) . . ?
C22 C23 H23 120.0 . . ?
C24 C23 H23 120.0 . . ?
C24B C23B C22B 120.4(2) . . ?
C24B C23B H23B 119.8 . . ?
C22B C23B H23B 119.8 . . ?
C25 C24 C23 120.1(2) . . ?
C25 C24 H24 119.9 . . ?
C23 C24 H24 119.9 . . ?
C25B C24B C23B 119.6(3) . . ?
C25B C24B H24B 120.2 . . ?
C23B C24B H24B 120.2 . . ?
C24 C25 C26 120.0(2) . . ?
C24 C25 H25 120.0 . . ?
C26 C25 H25 120.0 . . ?
C24B C25B C26B 120.8(3) . . ?
C24B C25B H25B 119.6 . . ?
C26B C25B H25B 119.6 . . ?
C25 C26 C27 120.4(2) . . ?
C25 C26 H26 119.8 . . ?
C27 C26 H26 119.8 . . ?
C25B C26B C27B 119.3(3) . . ?
C25B C26B H26B 120.4 . . ?
C27B C26B H26B 120.4 . . ?
C26 C27 C22 119.8(2) . . ?
C26 C27 H27 120.1 . . ?
C22 C27 H27 120.1 . . ?
C22B C27B C26B 120.8(2) . . ?
C22B C27B H27B 119.6 . . ?
C26B C27B H27B 119.6 . . ?
C29 C28 C33 119.2(2) . . ?
C29 C28 P2 120.46(17) . . ?
C33 C28 P2 120.00(17) . . ?
C29B C28B C33B 119.2(2) . . ?
C29B C28B P2B 120.94(17) . . ?
C33B C28B P2B 119.68(17) . . ?
C28 C29 C30 120.2(2) . . ?
C28 C29 H29 119.9 . . ?
C30 C29 H29 119.9 . . ?
C30B C29B C28B 120.1(2) . . ?
C30B C29B H29B 119.9 . . ?
C28B C29B H29B 119.9 . . ?
C31 C30 C29 120.5(2) . . ?
C31 C30 H30 119.7 . . ?
C29 C30 H30 119.7 . . ?
C29B C30B C31B 120.5(2) . . ?
C29B C30B H30B 119.8 . . ?
C31B C30B H30B 119.8 . . ?
C30 C31 C32 119.2(2) . . ?
C30 C31 H31 120.4 . . ?
C32 C31 H31 120.4 . . ?
C32B C31B C30B 119.5(2) . . ?
C32B C31B H31B 120.2 . . ?
C30B C31B H31B 120.2 . . ?
C33 C32 C31 120.3(2) . . ?
C33 C32 H32 119.9 . . ?
C31 C32 H32 119.9 . . ?
C31B C32B C33B 120.5(2) . . ?
C31B C32B H32B 119.7 . . ?
C33B C32B H32B 119.7 . . ?
C32 C33 C28 120.6(2) . . ?
C32 C33 H33 119.7 . . ?
C28 C33 H33 119.7 . . ?
C32B C33B C28B 120.2(2) . . ?
C32B C33B H33B 119.9 . . ?
C28B C33B H33B 119.9 . . ?

loop_
_geom_bond_atom_site_label_1
_geom_bond_atom_site_label_2
_geom_bond_distance
_geom_bond_site_symmetry_2
_geom_bond_publ_flag
Rh1 P1 2.1956(6) . ?
Rh1 C1 2.207(2) . ?
Rh1 P2B 2.2124(6) . ?
Rh1 C3 2.246(2) . ?
Rh1 C2 2.251(2) . ?
Rh1 C7A 2.368(2) . ?
Rh1 C3A 2.395(2) . ?
Rh1B P2 2.1920(6) . ?
Rh1B P1B 2.2081(6) . ?
Rh1B C1B 2.212(2) . ?
Rh1B C2B 2.234(2) . ?
Rh1B C3B 2.251(2) . ?
Rh1B C7AB 2.404(2) . ?
Rh1B C3AB 2.431(2) . ?
P1 C20 1.771(2) . ?
P1 C14 1.829(2) . ?
P1 C8 1.831(2) . ?
P1B C20B 1.773(2) . ?
P1B C8B 1.823(2) . ?
P1B C14B 1.833(2) . ?
P2 C21 1.771(2) . ?
P2 C22 1.829(2) . ?
P2 C28 1.832(2) . ?
P2B C21B 1.771(2) . ?
P2B C22B 1.832(2) . ?
P2B C28B 1.838(2) . ?
C1 C2 1.419(3) . ?
C1 C7A 1.455(3) . ?
C1 H1 0.9500 . ?
C1B C2B 1.422(3) . ?
C1B C7AB 1.450(3) . ?
C1B H1B 0.9500 . ?
C2 C3 1.412(3) . ?
C2 H2 0.9500 . ?
C2B C3B 1.404(4) . ?
C2B H2B 0.9500 . ?
C3 C3A 1.445(3) . ?
C3 H3 0.9500 . ?
C3A C4 1.399(3) . ?
C3A C7A 1.438(3) . ?
C3B C3AB 1.450(4) . ?
C3B H3B 0.9500 . ?
C3AB C4B 1.404(4) . ?
C3AB C7AB 1.438(3) . ?
C4 C5 1.382(4) . ?
C4 H4 0.9500 . ?
C4B C5B 1.372(4) . ?
C4B H4B 0.9500 . ?
C5 C6 1.400(4) . ?
C5 H5 0.9500 . ?
C5B C6B 1.397(5) . ?
C5B H5B 0.9500 . ?
C6 C7 1.375(4) . ?
C6 H6 0.9500 . ?
C6B C7B 1.381(4) . ?
C6B H6B 0.9500 . ?
C7 C7A 1.405(3) . ?
C7 H7 0.9500 . ?
C7B C7AB 1.409(4) . ?
C7B H7B 0.9500 . ?
C8 C9 1.391(3) . ?
C8 C13 1.394(3) . ?
C8B C9B 1.382(3) . ?
C8B C13B 1.384(3) . ?
C9 C10 1.391(4) . ?
C9 H9 0.9500 . ?
C9B C10B 1.393(4) . ?
C9B H9B 0.9500 . ?
C10 C11 1.380(4) . ?
C10 H10 0.9500 . ?
C10B C11B 1.367(4) . ?
C10B H10B 0.9500 . ?
C11 C12 1.382(4) . ?
C11 H11 0.9500 . ?
C11B C12B 1.389(4) . ?
C11B H11B 0.9500 . ?
C12 C13 1.395(3) . ?
C12 H12 0.9500 . ?
C12B C13B 1.387(4) . ?
C12B H12B 0.9500 . ?
C13 H13 0.9500 . ?
C13B H13B 0.9500 . ?
C14 C19 1.391(3) . ?
C14 C15 1.393(3) . ?
C14B C19B 1.388(3) . ?
C14B C15B 1.393(3) . ?
C15 C16 1.390(3) . ?
C15 H15 0.9500 . ?
C15B C16B 1.389(4) . ?
C15B H15B 0.9500 . ?
C16 C17 1.382(4) . ?
C16 H16 0.9500 . ?
C16B C17B 1.377(4) . ?
C16B H16B 0.9500 . ?
C17 C18 1.382(4) . ?
C17 H17 0.9500 . ?
C17B C18B 1.381(4) . ?
C17B H17B 0.9500 . ?
C18 C19 1.388(3) . ?
C18 H18 0.9500 . ?
C18B C19B 1.387(4) . ?
C18B H18B 0.9500 . ?
C19 H19 0.9500 . ?
C19B H19B 0.9500 . ?
C20 C21 1.205(3) . ?
C20B C21B 1.202(3) . ?
C22 C23 1.390(3) . ?
C22 C27 1.395(3) . ?
C22B C27B 1.387(3) . ?
C22B C23B 1.397(3) . ?
C23 C24 1.393(3) . ?
C23 H23 0.9500 . ?
C23B C24B 1.387(4) . ?
C23B H23B 0.9500 . ?
C24 C25 1.380(4) . ?
C24 H24 0.9500 . ?
C24B C25B 1.385(4) . ?
C24B H24B 0.9500 . ?
C25 C26 1.383(4) . ?
C25 H25 0.9500 . ?
C25B C26B 1.385(4) . ?
C25B H25B 0.9500 . ?
C26 C27 1.388(3) . ?
C26 H26 0.9500 . ?
C26B C27B 1.389(4) . ?
C26B H26B 0.9500 . ?
C27 H27 0.9500 . ?
C27B H27B 0.9500 . ?
C28 C29 1.390(3) . ?
C28 C33 1.394(3) . ?
C28B C29B 1.390(3) . ?
C28B C33B 1.398(3) . ?
C29 C30 1.392(3) . ?
C29 H29 0.9500 . ?
C29B C30B 1.389(3) . ?
C29B H29B 0.9500 . ?
C30 C31 1.385(4) . ?
C30 H30 0.9500 . ?
C30B C31B 1.389(4) . ?
C30B H30B 0.9500 . ?
C31 C32 1.398(3) . ?
C31 H31 0.9500 . ?
C31B C32B 1.379(4) . ?
C31B H31B 0.9500 . ?
C32 C33 1.382(3) . ?
C32 H32 0.9500 . ?
C32B C33B 1.386(3) . ?
C32B H32B 0.9500 . ?
C33 H33 0.9500 . ?
C33B H33B 0.9500 . ?

loop_
_geom_torsion_atom_site_label_1
_geom_torsion_atom_site_label_2
_geom_torsion_atom_site_label_3
_geom_torsion_atom_site_label_4
_geom_torsion
_geom_torsion_site_symmetry_1
_geom_torsion_site_symmetry_2
_geom_torsion_site_symmetry_3
_geom_torsion_site_symmetry_4
_geom_torsion_publ_flag
C1 Rh1 P1 C20 99.55(10) . . . . ?
P2B Rh1 P1 C20 -77.87(8) . . . . ?
C3 Rh1 P1 C20 64.38(18) . . . . ?
C2 Rh1 P1 C20 66.52(11) . . . . ?
C7A Rh1 P1 C20 135.00(10) . . . . ?
C3A Rh1 P1 C20 146.31(13) . . . . ?
C1 Rh1 P1 C14 -141.95(11) . . . . ?
P2B Rh1 P1 C14 40.63(9) . . . . ?
C3 Rh1 P1 C14 -177.13(17) . . . . ?
C2 Rh1 P1 C14 -174.98(11) . . . . ?
C7A Rh1 P1 C14 -106.51(11) . . . . ?
C3A Rh1 P1 C14 -95.19(14) . . . . ?
C1 Rh1 P1 C8 -15.17(11) . . . . ?
P2B Rh1 P1 C8 167.42(8) . . . . ?
C3 Rh1 P1 C8 -50.34(18) . . . . ?
C2 Rh1 P1 C8 -48.19(11) . . . . ?
C7A Rh1 P1 C8 20.28(11) . . . . ?
C3A Rh1 P1 C8 31.60(14) . . . . ?
P2 Rh1B P1B C20B 32.17(9) . . . . ?
C1B Rh1B P1B C20B -147.6(3) . . . . ?
C2B Rh1B P1B C20B -106.14(12) . . . . ?
C3B Rh1B P1B C20B -131.94(11) . . . . ?
C7AB Rh1B P1B C20B 167.42(12) . . . . ?
C3AB Rh1B P1B C20B -168.91(11) . . . . ?
P2 Rh1B P1B C8B 150.62(8) . . . . ?
C1B Rh1B P1B C8B -29.1(3) . . . . ?
C2B Rh1B P1B C8B 12.31(13) . . . . ?
C3B Rh1B P1B C8B -13.49(11) . . . . ?
C7AB Rh1B P1B C8B -74.13(12) . . . . ?
C3AB Rh1B P1B C8B -50.46(11) . . . . ?
P2 Rh1B P1B C14B -88.27(8) . . . . ?
C1B Rh1B P1B C14B 92.0(3) . . . . ?
C2B Rh1B P1B C14B 133.42(12) . . . . ?
C3B Rh1B P1B C14B 107.62(11) . . . . ?
C7AB Rh1B P1B C14B 46.98(12) . . . . ?
C3AB Rh1B P1B C14B 70.65(10) . . . . ?
P1B Rh1B P2 C21 -73.60(8) . . . . ?
C1B Rh1B P2 C21 106.33(10) . . . . ?
C2B Rh1B P2 C21 71.82(11) . . . . ?
C3B Rh1B P2 C21 65.55(19) . . . . ?
C7AB Rh1B P2 C21 140.93(10) . . . . ?
C3AB Rh1B P2 C21 151.27(14) . . . . ?
P1B Rh1B P2 C22 45.78(9) . . . . ?
C1B Rh1B P2 C22 -134.29(11) . . . . ?
C2B Rh1B P2 C22 -168.81(11) . . . . ?
C3B Rh1B P2 C22 -175.08(18) . . . . ?
C7AB Rh1B P2 C22 -99.69(11) . . . . ?
C3AB Rh1B P2 C22 -89.35(15) . . . . ?
P1B Rh1B P2 C28 171.77(8) . . . . ?
C1B Rh1B P2 C28 -8.31(11) . . . . ?
C2B Rh1B P2 C28 -42.82(11) . . . . ?
C3B Rh1B P2 C28 -49.09(19) . . . . ?
C7AB Rh1B P2 C28 26.30(11) . . . . ?
C3AB Rh1B P2 C28 36.64(15) . . . . ?
P1 Rh1 P2B C21B 41.75(9) . . . . ?
C1 Rh1 P2B C21B -128.3(3) . . . . ?
C3 Rh1 P2B C21B -123.70(10) . . . . ?
C2 Rh1 P2B C21B -96.33(12) . . . . ?
C7A Rh1 P2B C21B 175.59(12) . . . . ?
C3A Rh1 P2B C21B -160.93(10) . . . . ?
P1 Rh1 P2B C22B -81.47(9) . . . . ?
C1 Rh1 P2B C22B 108.5(3) . . . . ?
C3 Rh1 P2B C22B 113.09(11) . . . . ?
C2 Rh1 P2B C22B 140.45(12) . . . . ?
C7A Rh1 P2B C22B 52.37(12) . . . . ?
C3A Rh1 P2B C22B 75.86(10) . . . . ?
P1 Rh1 P2B C28B 158.30(8) . . . . ?
C1 Rh1 P2B C28B -11.7(3) . . . . ?
C3 Rh1 P2B C28B -7.14(10) . . . . ?
C2 Rh1 P2B C28B 20.22(12) . . . . ?
C7A Rh1 P2B C28B -67.86(12) . . . . ?
C3A Rh1 P2B C28B -44.37(10) . . . . ?
P1 Rh1 C1 C2 -128.43(13) . . . . ?
P2B Rh1 C1 C2 41.5(3) . . . . ?
C3 Rh1 C1 C2 36.46(14) . . . . ?
C7A Rh1 C1 C2 113.6(2) . . . . ?
C3A Rh1 C1 C2 77.83(15) . . . . ?
P1 Rh1 C1 C7A 117.93(13) . . . . ?
P2B Rh1 C1 C7A -72.1(3) . . . . ?
C3 Rh1 C1 C7A -77.18(15) . . . . ?
C2 Rh1 C1 C7A -113.6(2) . . . . ?
C3A Rh1 C1 C7A -35.82(13) . . . . ?
P2 Rh1B C1B C2B -125.70(14) . . . . ?
P1B Rh1B C1B C2B 54.0(3) . . . . ?
C3B Rh1B C1B C2B 36.73(15) . . . . ?
C7AB Rh1B C1B C2B 113.2(2) . . . . ?
C3AB Rh1B C1B C2B 77.94(16) . . . . ?
P2 Rh1B C1B C7AB 121.09(13) . . . . ?
P1B Rh1B C1B C7AB -59.2(3) . . . . ?
C2B Rh1B C1B C7AB -113.2(2) . . . . ?
C3B Rh1B C1B C7AB -76.48(16) . . . . ?
C3AB Rh1B C1B C7AB -35.27(14) . . . . ?
C7A C1 C2 C3 8.9(3) . . . . ?
Rh1 C1 C2 C3 -61.47(16) . . . . ?
C7A C1 C2 Rh1 70.35(15) . . . . ?
P1 Rh1 C2 C3 -178.56(12) . . . . ?
C1 Rh1 C2 C3 118.3(2) . . . . ?
P2B Rh1 C2 C3 -48.65(17) . . . . ?
C7A Rh1 C2 C3 79.18(15) . . . . ?
C3A Rh1 C2 C3 38.44(13) . . . . ?
P1 Rh1 C2 C1 63.09(15) . . . . ?
P2B Rh1 C2 C1 -167.00(11) . . . . ?
C3 Rh1 C2 C1 -118.3(2) . . . . ?
C7A Rh1 C2 C1 -39.17(13) . . . . ?
C3A Rh1 C2 C1 -79.91(15) . . . . ?
C7AB C1B C2B C3B 8.7(3) . . . . ?
Rh1B C1B C2B C3B -62.95(16) . . . . ?
C7AB C1B C2B Rh1B 71.65(16) . . . . ?
P2 Rh1B C2B C3B -175.71(13) . . . . ?
P1B Rh1B C2B C3B -45.43(18) . . . . ?
C1B Rh1B C2B C3B 117.6(2) . . . . ?
C7AB Rh1B C2B C3B 78.65(16) . . . . ?
C3AB Rh1B C2B C3B 38.38(15) . . . . ?
P2 Rh1B C2B C1B 66.72(15) . . . . ?
P1B Rh1B C2B C1B -163.00(12) . . . . ?
C3B Rh1B C2B C1B -117.6(2) . . . . ?
C7AB Rh1B C2B C1B -38.92(14) . . . . ?
C3AB Rh1B C2B C1B -79.20(16) . . . . ?
C1 C2 C3 C3A -9.3(3) . . . . ?
Rh1 C2 C3 C3A -69.70(16) . . . . ?
C1 C2 C3 Rh1 60.38(16) . . . . ?
P1 Rh1 C3 C2 3.1(3) . . . . ?
C1 Rh1 C3 C2 -36.97(14) . . . . ?
P2B Rh1 C3 C2 144.36(13) . . . . ?
C7A Rh1 C3 C2 -79.22(15) . . . . ?
C3A Rh1 C3 C2 -114.3(2) . . . . ?
P1 Rh1 C3 C3A 117.43(16) . . . . ?
C1 Rh1 C3 C3A 77.34(14) . . . . ?
P2B Rh1 C3 C3A -101.33(13) . . . . ?
C2 Rh1 C3 C3A 114.3(2) . . . . ?
C7A Rh1 C3 C3A 35.08(13) . . . . ?
C2 C3 C3A C4 -172.6(2) . . . . ?
Rh1 C3 C3A C4 121.5(3) . . . . ?
C2 C3 C3A C7A 6.2(3) . . . . ?
Rh1 C3 C3A C7A -59.75(16) . . . . ?
C2 C3 C3A Rh1 65.91(16) . . . . ?
P1 Rh1 C3A C4 95.4(2) . . . . ?
C1 Rh1 C3A C4 151.1(2) . . . . ?
P2B Rh1 C3A C4 -38.0(2) . . . . ?
C3 Rh1 C3A C4 -126.8(3) . . . . ?
C2 Rh1 C3A C4 -165.8(3) . . . . ?
C7A Rh1 C3A C4 113.5(3) . . . . ?
P1 Rh1 C3A C7A -18.2(2) . . . . ?
C1 Rh1 C3A C7A 37.60(14) . . . . ?
P2B Rh1 C3A C7A -151.55(12) . . . . ?
C3 Rh1 C3A C7A 119.7(2) . . . . ?
C2 Rh1 C3A C7A 80.67(15) . . . . ?
P1 Rh1 C3A C3 -137.82(13) . . . . ?
C1 Rh1 C3A C3 -82.06(15) . . . . ?
P2B Rh1 C3A C3 88.78(13) . . . . ?
C2 Rh1 C3A C3 -38.99(14) . . . . ?
C7A Rh1 C3A C3 -119.7(2) . . . . ?
C1B C2B C3B C3AB -9.0(3) . . . . ?
Rh1B C2B C3B C3AB -70.74(16) . . . . ?
C1B C2B C3B Rh1B 61.74(16) . . . . ?
P2 Rh1B C3B C2B 9.2(3) . . . . ?
P1B Rh1B C3B C2B 147.13(14) . . . . ?
C1B Rh1B C3B C2B -37.57(15) . . . . ?
C7AB Rh1B C3B C2B -79.33(16) . . . . ?
C3AB Rh1B C3B C2B -114.1(2) . . . . ?
P2 Rh1B C3B C3AB 123.31(17) . . . . ?
P1B Rh1B C3B C3AB -98.74(14) . . . . ?
C1B Rh1B C3B C3AB 76.56(15) . . . . ?
C2B Rh1B C3B C3AB 114.1(2) . . . . ?
C7AB Rh1B C3B C3AB 34.80(14) . . . . ?
C2B C3B C3AB C4B -173.6(3) . . . . ?
Rh1B C3B C3AB C4B 120.8(3) . . . . ?
C2B C3B C3AB C7AB 5.8(3) . . . . ?
Rh1B C3B C3AB C7AB -59.71(16) . . . . ?
C2B C3B C3AB Rh1B 65.53(16) . . . . ?
P2 Rh1B C3AB C4B 98.0(3) . . . . ?
P1B Rh1B C3AB C4B -35.0(3) . . . . ?
C1B Rh1B C3AB C4B 151.5(3) . . . . ?
C2B Rh1B C3AB C4B -165.0(3) . . . . ?
C3B Rh1B C3AB C4B -125.9(3) . . . . ?
C7AB Rh1B C3AB C4B 114.4(3) . . . . ?
P2 Rh1B C3AB C7AB -16.4(2) . . . . ?
P1B Rh1B C3AB C7AB -149.44(13) . . . . ?
C1B Rh1B C3AB C7AB 37.04(14) . . . . ?
C2B Rh1B C3AB C7AB 80.58(16) . . . . ?
C3B Rh1B C3AB C7AB 119.7(2) . . . . ?
P2 Rh1B C3AB C3B -136.08(14) . . . . ?
P1B Rh1B C3AB C3B 90.88(14) . . . . ?
C1B Rh1B C3AB C3B -82.64(16) . . . . ?
C2B Rh1B C3AB C3B -39.10(14) . . . . ?
C7AB Rh1B C3AB C3B -119.7(2) . . . . ?
C7A C3A C4 C5 1.2(3) . . . . ?
C3 C3A C4 C5 179.9(2) . . . . ?
Rh1 C3A C4 C5 -87.9(3) . . . . ?
C7AB C3AB C4B C5B 0.5(4) . . . . ?
C3B C3AB C4B C5B 179.9(3) . . . . ?
Rh1B C3AB C4B C5B -89.5(3) . . . . ?
C3A C4 C5 C6 1.9(4) . . . . ?
C3AB C4B C5B C6B 1.8(4) . . . . ?
C4 C5 C6 C7 -1.8(4) . . . . ?
C4B C5B C6B C7B -1.8(4) . . . . ?
C5 C6 C7 C7A -1.5(4) . . . . ?
C6 C7 C7A C3A 4.6(3) . . . . ?
C6 C7 C7A C1 -179.0(2) . . . . ?
C6 C7 C7A Rh1 94.0(3) . . . . ?
C4 C3A C7A C7 -4.5(3) . . . . ?
C3 C3A C7A C7 176.5(2) . . . . ?
Rh1 C3A C7A C7 119.9(2) . . . . ?
C4 C3A C7A C1 178.3(2) . . . . ?
C3 C3A C7A C1 -0.7(2) . . . . ?
Rh1 C3A C7A C1 -57.27(15) . . . . ?
C4 C3A C7A Rh1 -124.5(2) . . . . ?
C3 C3A C7A Rh1 56.58(15) . . . . ?
C2 C1 C7A C7 178.3(2) . . . . ?
Rh1 C1 C7A C7 -114.3(3) . . . . ?
C2 C1 C7A C3A -5.0(2) . . . . ?
Rh1 C1 C7A C3A 62.36(16) . . . . ?
C2 C1 C7A Rh1 -67.34(15) . . . . ?
P1 Rh1 C7A C7 54.4(2) . . . . ?
C1 Rh1 C7A C7 126.9(3) . . . . ?
P2B Rh1 C7A C7 -73.9(2) . . . . ?
C3 Rh1 C7A C7 -151.3(2) . . . . ?
C2 Rh1 C7A C7 166.4(2) . . . . ?
C3A Rh1 C7A C7 -115.3(3) . . . . ?
P1 Rh1 C7A C3A 169.63(11) . . . . ?
C1 Rh1 C7A C3A -117.8(2) . . . . ?
P2B Rh1 C7A C3A 41.41(17) . . . . ?
C3 Rh1 C7A C3A -36.05(13) . . . . ?
C2 Rh1 C7A C3A -78.36(15) . . . . ?
P1 Rh1 C7A C1 -72.58(14) . . . . ?
P2B Rh1 C7A C1 159.20(11) . . . . ?
C3 Rh1 C7A C1 81.75(15) . . . . ?
C2 Rh1 C7A C1 39.43(14) . . . . ?
C3A Rh1 C7A C1 117.8(2) . . . . ?
C5B C6B C7B C7AB -0.5(4) . . . . ?
C6B C7B C7AB C3AB 2.7(4) . . . . ?
C6B C7B C7AB C1B -179.7(3) . . . . ?
C6B C7B C7AB Rh1B 93.1(3) . . . . ?
C4B C3AB C7AB C7B -2.8(3) . . . . ?
C3B C3AB C7AB C7B 177.7(2) . . . . ?
Rh1B C3AB C7AB C7B 121.9(2) . . . . ?
C4B C3AB C7AB C1B 179.1(2) . . . . ?
C3B C3AB C7AB C1B -0.5(3) . . . . ?
Rh1B C3AB C7AB C1B -56.19(15) . . . . ?
C4B C3AB C7AB Rh1B -124.7(2) . . . . ?
C3B C3AB C7AB Rh1B 55.74(15) . . . . ?
C2B C1B C7AB C7B 177.3(3) . . . . ?
Rh1B C1B C7AB C7B -115.8(3) . . . . ?
C2B C1B C7AB C3AB -5.0(3) . . . . ?
Rh1B C1B C7AB C3AB 61.97(16) . . . . ?
C2B C1B C7AB Rh1B -66.96(15) . . . . ?
P2 Rh1B C7AB C7B 56.2(2) . . . . ?
P1B Rh1B C7AB C7B -72.0(2) . . . . ?
C1B Rh1B C7AB C7B 126.7(3) . . . . ?
C2B Rh1B C7AB C7B 166.7(3) . . . . ?
C3B Rh1B C7AB C7B -150.9(3) . . . . ?
C3AB Rh1B C7AB C7B -114.8(3) . . . . ?
P2 Rh1B C7AB C3AB 171.08(12) . . . . ?
P1B Rh1B C7AB C3AB 42.87(17) . . . . ?
C1B Rh1B C7AB C3AB -118.5(2) . . . . ?
C2B Rh1B C7AB C3AB -78.45(16) . . . . ?
C3B Rh1B C7AB C3AB -36.04(15) . . . . ?
P2 Rh1B C7AB C1B -70.45(15) . . . . ?
P1B Rh1B C7AB C1B 161.34(12) . . . . ?
C2B Rh1B C7AB C1B 40.02(14) . . . . ?
C3B Rh1B C7AB C1B 82.43(16) . . . . ?
C3AB Rh1B C7AB C1B 118.5(2) . . . . ?
C20 P1 C8 C9 157.27(19) . . . . ?
C14 P1 C8 C9 51.3(2) . . . . ?
Rh1 P1 C8 C9 -84.86(19) . . . . ?
C20 P1 C8 C13 -28.0(2) . . . . ?
C14 P1 C8 C13 -133.9(2) . . . . ?
Rh1 P1 C8 C13 89.89(19) . . . . ?
C20B P1B C8B C9B -142.3(2) . . . . ?
C14B P1B C8B C9B -38.9(2) . . . . ?
Rh1B P1B C8B C9B 88.5(2) . . . . ?
C20B P1B C8B C13B 44.4(2) . . . . ?
C14B P1B C8B C13B 147.8(2) . . . . ?
Rh1B P1B C8B C13B -84.8(2) . . . . ?
C13 C8 C9 C10 -0.4(4) . . . . ?
P1 C8 C9 C10 174.4(2) . . . . ?
C13B C8B C9B C10B 0.0(4) . . . . ?
P1B C8B C9B C10B -173.4(2) . . . . ?
C8 C9 C10 C11 -0.2(4) . . . . ?
C8B C9B C10B C11B 0.1(4) . . . . ?
C9 C10 C11 C12 0.5(5) . . . . ?
C9B C10B C11B C12B -0.1(5) . . . . ?
C10 C11 C12 C13 -0.2(4) . . . . ?
C10B C11B C12B C13B 0.2(5) . . . . ?
C9 C8 C13 C12 0.7(4) . . . . ?
P1 C8 C13 C12 -174.05(19) . . . . ?
C11 C12 C13 C8 -0.4(4) . . . . ?
C9B C8B C13B C12B 0.0(4) . . . . ?
P1B C8B C13B C12B 173.5(2) . . . . ?
C11B C12B C13B C8B -0.1(5) . . . . ?
C20 P1 C14 C19 157.03(18) . . . . ?
C8 P1 C14 C19 -96.45(19) . . . . ?
Rh1 P1 C14 C19 35.5(2) . . . . ?
C20 P1 C14 C15 -22.7(2) . . . . ?
C8 P1 C14 C15 83.8(2) . . . . ?
Rh1 P1 C14 C15 -144.17(17) . . . . ?
C20B P1B C14B C19B -149.32(19) . . . . ?
C8B P1B C14B C19B 107.23(19) . . . . ?
Rh1B P1B C14B C19B -18.7(2) . . . . ?
C20B P1B C14B C15B 27.7(2) . . . . ?
C8B P1B C14B C15B -75.8(2) . . . . ?
Rh1B P1B C14B C15B 158.29(19) . . . . ?
C19 C14 C15 C16 0.0(3) . . . . ?
P1 C14 C15 C16 179.76(19) . . . . ?
C19B C14B C15B C16B 2.2(4) . . . . ?
P1B C14B C15B C16B -174.8(2) . . . . ?
C14 C15 C16 C17 -0.4(4) . . . . ?
C14B C15B C16B C17B -1.4(5) . . . . ?
C15 C16 C17 C18 0.3(4) . . . . ?
C15B C16B C17B C18B -0.4(5) . . . . ?
C16 C17 C18 C19 0.0(4) . . . . ?
C16B C17B C18B C19B 1.3(5) . . . . ?
C17 C18 C19 C14 -0.3(4) . . . . ?
C15 C14 C19 C18 0.3(3) . . . . ?
P1 C14 C19 C18 -179.43(18) . . . . ?
C17B C18B C19B C14B -0.4(4) . . . . ?
C15B C14B C19B C18B -1.3(4) . . . . ?
P1B C14B C19B C18B 175.82(19) . . . . ?
C14 P1 C20 C21 -100.6(8) . . . . ?
C8 P1 C20 C21 152.8(8) . . . . ?
Rh1 P1 C20 C21 30.2(8) . . . . ?
P1 C20 C21 P2 30.2(17) . . . . ?
C22 P2 C21 C20 -63.9(10) . . . . ?
C28 P2 C21 C20 -169.3(10) . . . . ?
Rh1B P2 C21 C20 67.9(11) . . . . ?
C21 P2 C22 C23 161.19(18) . . . . ?
C28 P2 C22 C23 -94.27(18) . . . . ?
Rh1B P2 C22 C23 37.0(2) . . . . ?
C21 P2 C22 C27 -19.6(2) . . . . ?
C28 P2 C22 C27 84.9(2) . . . . ?
Rh1B P2 C22 C27 -143.80(16) . . . . ?
C21B P2B C22B C27B 10.2(2) . . . . ?
C28B P2B C22B C27B -93.0(2) . . . . ?
Rh1 P2B C22B C27B 140.72(18) . . . . ?
C21B P2B C22B C23B -170.23(18) . . . . ?
C28B P2B C22B C23B 86.59(19) . . . . ?
Rh1 P2B C22B C23B -39.7(2) . . . . ?
C27 C22 C23 C24 -0.5(3) . . . . ?
P2 C22 C23 C24 178.74(18) . . . . ?
C27B C22B C23B C24B 3.0(4) . . . . ?
P2B C22B C23B C24B -176.6(2) . . . . ?
C22 C23 C24 C25 -0.7(4) . . . . ?
C22B C23B C24B C25B -3.0(4) . . . . ?
C23 C24 C25 C26 1.2(4) . . . . ?
C23B C24B C25B C26B 0.4(4) . . . . ?
C24 C25 C26 C27 -0.5(4) . . . . ?
C24B C25B C26B C27B 2.2(4) . . . . ?
C25 C26 C27 C22 -0.8(4) . . . . ?
C23 C22 C27 C26 1.2(3) . . . . ?
P2 C22 C27 C26 -177.96(18) . . . . ?
C23B C22B C27B C26B -0.4(4) . . . . ?
P2B C22B C27B C26B 179.1(2) . . . . ?
C25B C26B C27B C22B -2.1(4) . . . . ?
C21 P2 C28 C29 150.67(19) . . . . ?
C22 P2 C28 C29 46.6(2) . . . . ?
Rh1B P2 C28 C29 -89.18(19) . . . . ?
C21 P2 C28 C33 -36.2(2) . . . . ?
C22 P2 C28 C33 -140.27(19) . . . . ?
Rh1B P2 C28 C33 83.93(19) . . . . ?
C21B P2B C28B C29B 35.3(2) . . . . ?
C22B P2B C28B C29B 139.72(19) . . . . ?
Rh1 P2B C28B C29B -90.82(19) . . . . ?
C21B P2B C28B C33B -149.88(19) . . . . ?
C22B P2B C28B C33B -45.4(2) . . . . ?
Rh1 P2B C28B C33B 84.03(19) . . . . ?
C33 C28 C29 C30 -0.7(3) . . . . ?
P2 C28 C29 C30 172.49(18) . . . . ?
C33B C28B C29B C30B -0.1(4) . . . . ?
P2B C28B C29B C30B 174.8(2) . . . . ?
C28 C29 C30 C31 -0.6(4) . . . . ?
C28B C29B C30B C31B -0.2(4) . . . . ?
C29 C30 C31 C32 1.8(4) . . . . ?
C29B C30B C31B C32B -0.1(4) . . . . ?
C30 C31 C32 C33 -1.8(4) . . . . ?
C30B C31B C32B C33B 0.7(4) . . . . ?
C31 C32 C33 C28 0.5(4) . . . . ?
C29 C28 C33 C32 0.7(4) . . . . ?
P2 C28 C33 C32 -172.48(19) . . . . ?
C31B C32B C33B C28B -1.0(4) . . . . ?
C29B C28B C33B C32B 0.7(4) . . . . ?
P2B C28B C33B C32B -174.24(19) . . . . ?
